data_4082011
loop_
_publ_author_name
'Mindich, Aleksey L.'
'Bokach, Nadezhda A.'
'Kuznetsov, Maxim L.'
'Starova, Galina L.'
'Zhdanov, Andrey P.'
'Zhizhin, Konstantin Yu.'
'Miltsov, Serguei A.'
'Kuznetsov, Nikolay T.'
'Kukushkin, Vadim Yu.'

_publ_section_title
;
 Borylated Tetrazoles from Cycloaddition of Azide Anions to Nitrilium
 Derivatives ofcloso-Decaborate Clusters
;
_journal_issue 21
_journal_name_full Organometallics
_journal_page_first 6576
_journal_paper_doi 10.1021/om400892x
_journal_volume 32
_journal_year 2013
_chemical_formula_sum 'C37 H90 B10 N6'
_chemical_formula_weight 727.25
_chemical_name_systematic
;
 ?
;
_space_group_IT_number 14
_symmetry_cell_setting monoclinic
_symmetry_space_group_name_Hall '-P 2yab'
_symmetry_space_group_name_H-M 'P 1 21/a 1'
_atom_sites_solution_hydrogens geom
_atom_sites_solution_primary direct
_atom_sites_solution_secondary difmap
_audit_creation_method SHELXL-97
_cell_angle_alpha 90.00
_cell_angle_beta 104.9707(12)
_cell_angle_gamma 90.00
_cell_formula_units_Z 4
_cell_length_a 17.7678(2)
_cell_length_b 15.11045(15)
_cell_length_c 18.4250(2)
_cell_measurement_reflns_used 31308
_cell_measurement_temperature 100(2)
_cell_measurement_theta_max 76.4986
_cell_measurement_theta_min 2.9221
_cell_volume 4778.83(9)
_computing_cell_refinement
;
CrysAlisPro, Oxford Diffraction Ltd.,
Version 1.171.36.20 (release 27-06-2012 CrysAlis171 .NET)
(compiled Jul 11 2012,15:38:31)
;
_computing_data_collection
;
CrysAlisPro, Oxford Diffraction Ltd.,
Version 1.171.36.20 (release 27-06-2012 CrysAlis171 .NET)
(compiled Jul 11 2012,15:38:31)
;
_computing_data_reduction
;
CrysAlisPro, Oxford Diffraction Ltd.,
Version 1.171.36.20 (release 27-06-2012 CrysAlis171 .NET)
(compiled Jul 11 2012,15:38:31)
;
_computing_structure_refinement 'SHELXL-97 (Sheldrick, 2008)'
_computing_structure_solution 'SHELXS-97 (Sheldrick, 2008)'
_diffrn_ambient_temperature 100(2)
_diffrn_detector_area_resol_mean 10.3829
_diffrn_measured_fraction_theta_full 0.997
_diffrn_measured_fraction_theta_max 0.998
_diffrn_measurement_device_type 'SuperNova, Dual, Cu at zero, Atlas'
_diffrn_measurement_method '\w scans'
_diffrn_radiation_monochromator mirror
_diffrn_radiation_source 'SuperNova (Cu) X-ray Source'
_diffrn_radiation_type CuK\a
_diffrn_radiation_wavelength 1.54184
_diffrn_reflns_av_R_equivalents 0.0391
_diffrn_reflns_av_sigmaI/netI 0.0173
_diffrn_reflns_limit_h_max 22
_diffrn_reflns_limit_h_min -22
_diffrn_reflns_limit_k_max 19
_diffrn_reflns_limit_k_min -19
_diffrn_reflns_limit_l_max 23
_diffrn_reflns_limit_l_min -23
_diffrn_reflns_number 84142
_diffrn_reflns_theta_full 76.69
_diffrn_reflns_theta_max 76.69
_diffrn_reflns_theta_min 3.84
_exptl_absorpt_coefficient_mu 0.405
_exptl_absorpt_correction_T_max 1.00000
_exptl_absorpt_correction_T_min 0.85440
_exptl_absorpt_correction_type multi-scan
_exptl_absorpt_process_details
;
CrysAlisPro, Agilent Technologies,
Version 1.171.36.20 (release 27-06-2012 CrysAlis171 .NET)
(compiled Jul 11 2012,15:38:31)
Empirical absorption correction using spherical harmonics,
 implemented in SCALE3 ABSPACK scaling algorithm.
;
_exptl_crystal_colour colorless
_exptl_crystal_density_diffrn 1.011
_exptl_crystal_density_method 'not measured'
_exptl_crystal_description tables
_exptl_crystal_F_000 1616
_exptl_crystal_size_max 0.25
_exptl_crystal_size_mid 0.18
_exptl_crystal_size_min 0.12
_refine_diff_density_max 0.472
_refine_diff_density_min -0.255
_refine_diff_density_rms 0.038
_refine_ls_extinction_method none
_refine_ls_goodness_of_fit_ref 1.038
_refine_ls_hydrogen_treatment mixed
_refine_ls_matrix_type full
_refine_ls_number_parameters 489
_refine_ls_number_reflns 10041
_refine_ls_number_restraints 0
_refine_ls_restrained_S_all 1.038
_refine_ls_R_factor_all 0.0456
_refine_ls_R_factor_gt 0.0403
_refine_ls_shift/su_max 0.001
_refine_ls_shift/su_mean 0.000
_refine_ls_structure_factor_coef Fsqd
_refine_ls_weighting_details 'calc w=1/[\s^2^(Fo^2^)+(0.0588P)^2^+1.4772P] where P=(Fo^2^+2Fc^2^)/3'
_refine_ls_weighting_scheme calc
_refine_ls_wR_factor_gt 0.1053
_refine_ls_wR_factor_ref 0.1113
_reflns_number_gt 8963
_reflns_number_total 10041
_reflns_threshold_expression >2sigma(I)
_cod_data_source_file om400892x_si_001.cif
_cod_data_source_block mal20
_cod_original_cell_volume 4778.85(9)
_cod_database_code 4082011

loop_
_symmetry_equiv_pos_as_xyz
'x, y, z'
'-x+1/2, y+1/2, -z'
'-x, -y, -z'
'x-1/2, -y-1/2, z'

loop_
_atom_site_label
_atom_site_type_symbol
_atom_site_fract_x
_atom_site_fract_y
_atom_site_fract_z
_atom_site_U_iso_or_equiv
_atom_site_adp_type
_atom_site_occupancy
_atom_site_symmetry_multiplicity
_atom_site_calc_flag
_atom_site_refinement_flags
N1 N 0.18686(5) 0.97132(5) 0.34686(5) 0.01645(16) Uani 1 1 d .
N2 N 0.14720(5) 0.92826(6) 0.39017(5) 0.02033(18) Uani 1 1 d .
N3 N 0.15719(5) 0.97168(6) 0.45273(5) 0.02432(19) Uani 1 1 d .
N4 N 0.20317(5) 1.04309(6) 0.45264(5) 0.02382(19) Uani 1 1 d .
C5 C 0.22104(6) 1.04242(7) 0.38688(6) 0.0190(2) Uani 1 1 d .
C6 C 0.27095(6) 1.11430(7) 0.36562(6) 0.0231(2) Uani 1 1 d .
C7 C 0.30471(7) 1.17126(8) 0.43546(7) 0.0316(3) Uani 1 1 d .
H7A H 0.2629 1.1968 0.4526 0.047 Uiso 1 1 calc R
H7B H 0.3361 1.2176 0.4230 0.047 Uiso 1 1 calc R
H7C H 0.3362 1.1350 0.4745 0.047 Uiso 1 1 calc R
C8 C 0.22071(7) 1.17275(8) 0.30342(7) 0.0291(2) Uani 1 1 d .
H8A H 0.1997 1.1374 0.2596 0.044 Uiso 1 1 calc R
H8B H 0.2522 1.2192 0.2912 0.044 Uiso 1 1 calc R
H8C H 0.1789 1.1981 0.3206 0.044 Uiso 1 1 calc R
C9 C 0.33901(7) 1.07518(8) 0.33939(7) 0.0297(2) Uani 1 1 d .
H9A H 0.3686 1.0363 0.3774 0.045 Uiso 1 1 calc R
H9B H 0.3720 1.1221 0.3306 0.045 Uiso 1 1 calc R
H9C H 0.3192 1.0426 0.2937 0.045 Uiso 1 1 calc R
B1 B 0.10265(6) 0.98712(7) 0.19803(6) 0.0170(2) Uani 1 1 d .
H1 H 0.0667 1.0456 0.2009 0.020 Uiso 1 1 calc R
B2 B 0.17327(6) 0.93604(7) 0.26540(6) 0.0153(2) Uani 1 1 d .
B3 B 0.08636(6) 0.87802(7) 0.21177(6) 0.0165(2) Uani 1 1 d .
H3 H 0.0320 0.8600 0.2262 0.020 Uiso 1 1 calc R
B4 B 0.10435(6) 0.92071(7) 0.12456(6) 0.0167(2) Uani 1 1 d .
H4 H 0.0641 0.9361 0.0698 0.020 Uiso 1 1 calc R
B5 B 0.19167(6) 0.97901(7) 0.17923(6) 0.0167(2) Uani 1 1 d .
H5 H 0.2201 1.0403 0.1679 0.020 Uiso 1 1 calc R
B6 B 0.17542(6) 0.81679(7) 0.25258(6) 0.0169(2) Uani 1 1 d .
H6 H 0.1785 0.7716 0.3000 0.020 Uiso 1 1 calc R
B7 B 0.12637(6) 0.80594(7) 0.15214(6) 0.0179(2) Uani 1 1 d .
H7 H 0.0909 0.7521 0.1205 0.021 Uiso 1 1 calc R
B8 B 0.20132(6) 0.87776(8) 0.12958(6) 0.0176(2) Uani 1 1 d .
H8 H 0.2249 0.8805 0.0800 0.021 Uiso 1 1 calc R
B9 B 0.25010(6) 0.88718(7) 0.23009(6) 0.0172(2) Uani 1 1 d .
H9 H 0.3117 0.8969 0.2598 0.021 Uiso 1 1 calc R
B10 B 0.22340(7) 0.78834(8) 0.18704(6) 0.0189(2) Uani 1 1 d .
H10 H 0.2586 0.7296 0.1830 0.023 Uiso 1 1 calc R
N5 N 0.34942(5) 0.66173(5) 0.02179(5) 0.01554(16) Uani 1 1 d .
C1A C 0.37088(6) 0.56376(6) 0.02833(6) 0.01689(19) Uani 1 1 d .
H1AA H 0.3484 0.5357 -0.0197 0.020 Uiso 1 1 calc R
H1AB H 0.4271 0.5586 0.0384 0.020 Uiso 1 1 calc R
C1B C 0.34444(6) 0.51305(7) 0.08879(6) 0.0196(2) Uani 1 1 d .
H1BA H 0.2880 0.5097 0.0756 0.024 Uiso 1 1 calc R
H1BB H 0.3615 0.5438 0.1364 0.024 Uiso 1 1 calc R
C1C C 0.37870(6) 0.41975(7) 0.09622(6) 0.0202(2) Uani 1 1 d .
H1CA H 0.3697 0.3934 0.0467 0.024 Uiso 1 1 calc R
H1CB H 0.4346 0.4232 0.1177 0.024 Uiso 1 1 calc R
C1D C 0.34294(7) 0.36100(7) 0.14552(7) 0.0273(2) Uani 1 1 d .
H1DA H 0.2879 0.3560 0.1237 0.041 Uiso 1 1 calc R
H1DB H 0.3521 0.3866 0.1947 0.041 Uiso 1 1 calc R
H1DC H 0.3663 0.3033 0.1493 0.041 Uiso 1 1 calc R
C2A C 0.36252(6) 0.69731(7) -0.05083(5) 0.01706(19) Uani 1 1 d .
H2AA H 0.3431 0.7576 -0.0575 0.020 Uiso 1 1 calc R
H2AB H 0.3316 0.6625 -0.0921 0.020 Uiso 1 1 calc R
C2B C 0.44667(6) 0.69724(7) -0.05620(6) 0.0195(2) Uani 1 1 d .
H2BA H 0.4669 0.6373 -0.0504 0.023 Uiso 1 1 calc R
H2BB H 0.4784 0.7331 -0.0161 0.023 Uiso 1 1 calc R
C2C C 0.45101(6) 0.73432(7) -0.13237(6) 0.0209(2) Uani 1 1 d .
H2CA H 0.5050 0.7337 -0.1346 0.025 Uiso 1 1 calc R
H2CB H 0.4221 0.6954 -0.1716 0.025 Uiso 1 1 calc R
C2D C 0.41936(7) 0.82789(8) -0.14860(8) 0.0309(3) Uani 1 1 d .
H2DA H 0.4324 0.8501 -0.1927 0.046 Uiso 1 1 calc R
H2DB H 0.4420 0.8654 -0.1066 0.046 Uiso 1 1 calc R
H2DC H 0.3638 0.8272 -0.1568 0.046 Uiso 1 1 calc R
C3A C 0.26444(5) 0.67557(7) 0.02062(6) 0.01754(19) Uani 1 1 d .
H3AA H 0.2538 0.7386 0.0179 0.021 Uiso 1 1 calc R
H3AB H 0.2565 0.6543 0.0678 0.021 Uiso 1 1 calc R
C3B C 0.20561(6) 0.63015(7) -0.04353(6) 0.0195(2) Uani 1 1 d .
H3BA H 0.2185 0.5679 -0.0449 0.023 Uiso 1 1 calc R
H3BB H 0.2075 0.6565 -0.0910 0.023 Uiso 1 1 calc R
C3C C 0.12354(6) 0.64013(7) -0.03228(6) 0.0231(2) Uani 1 1 d .
H3CA H 0.1157 0.7014 -0.0203 0.028 Uiso 1 1 calc R
H3CB H 0.0858 0.6261 -0.0791 0.028 Uiso 1 1 calc R
C3D C 0.10813(7) 0.58154(8) 0.02947(7) 0.0307(3) Uani 1 1 d .
H3DA H 0.1201 0.5212 0.0205 0.046 Uiso 1 1 calc R
H3DB H 0.0543 0.5861 0.0297 0.046 Uiso 1 1 calc R
H3DC H 0.1403 0.6004 0.0772 0.046 Uiso 1 1 calc R
C4A C 0.39981(5) 0.71009(7) 0.08971(5) 0.01698(19) Uani 1 1 d .
H4AA H 0.3843 0.6910 0.1340 0.020 Uiso 1 1 calc R
H4AB H 0.4535 0.6919 0.0961 0.020 Uiso 1 1 calc R
C4B C 0.39662(6) 0.81077(7) 0.08645(6) 0.0188(2) Uani 1 1 d .
H4BA H 0.3428 0.8304 0.0746 0.023 Uiso 1 1 calc R
H4BB H 0.4197 0.8319 0.0474 0.023 Uiso 1 1 calc R
C4C C 0.44104(6) 0.84850(7) 0.16232(6) 0.0217(2) Uani 1 1 d .
H4CA H 0.4169 0.8281 0.2008 0.026 Uiso 1 1 calc R
H4CB H 0.4942 0.8267 0.1747 0.026 Uiso 1 1 calc R
C4D C 0.44204(7) 0.94927(7) 0.16194(7) 0.0292(2) Uani 1 1 d .
H4DA H 0.4664 0.9697 0.1242 0.044 Uiso 1 1 calc R
H4DB H 0.4708 0.9705 0.2103 0.044 Uiso 1 1 calc R
H4DC H 0.3896 0.9711 0.1511 0.044 Uiso 1 1 calc R
N6 N 0.40201(5) 0.65197(6) 0.38697(5) 0.01716(17) Uani 1 1 d .
C5A C 0.39500(6) 0.68381(7) 0.46280(6) 0.0213(2) Uani 1 1 d .
H5AA H 0.4468 0.6850 0.4968 0.026 Uiso 1 1 calc R
H5AB H 0.3648 0.6406 0.4822 0.026 Uiso 1 1 calc R
C5B C 0.35805(7) 0.77395(8) 0.46473(6) 0.0266(2) Uani 1 1 d .
H5BA H 0.3020 0.7699 0.4454 0.032 Uiso 1 1 calc R
H5BB H 0.3776 0.8155 0.4339 0.032 Uiso 1 1 calc R
C5C C 0.37881(8) 0.80555(9) 0.54666(7) 0.0336(3) Uani 1 1 d .
H5CA H 0.3687 0.7581 0.5783 0.040 Uiso 1 1 calc R
H5CB H 0.4340 0.8190 0.5624 0.040 Uiso 1 1 calc R
C5D C 0.33304(9) 0.88680(10) 0.55801(9) 0.0477(4) Uani 1 1 d .
H5DA H 0.3433 0.9343 0.5273 0.072 Uiso 1 1 calc R
H5DB H 0.3484 0.9042 0.6099 0.072 Uiso 1 1 calc R
H5DC H 0.2784 0.8734 0.5440 0.072 Uiso 1 1 calc R
C6A C 0.32178(6) 0.64280(7) 0.33310(5) 0.01788(19) Uani 1 1 d .
H6AA H 0.3282 0.6245 0.2846 0.021 Uiso 1 1 calc R
H6AB H 0.2972 0.7006 0.3267 0.021 Uiso 1 1 calc R
C6B C 0.26704(6) 0.57780(7) 0.35667(6) 0.0226(2) Uani 1 1 d .
H6BA H 0.2512 0.6012 0.3995 0.027 Uiso 1 1 calc R
H6BB H 0.2938 0.5221 0.3714 0.027 Uiso 1 1 calc R
C6C C 0.19501(6) 0.56233(7) 0.29120(6) 0.0214(2) Uani 1 1 d .
H6CA H 0.1545 0.5353 0.3104 0.026 Uiso 1 1 calc R
H6CB H 0.1756 0.6190 0.2695 0.026 Uiso 1 1 calc R
C6D C 0.21111(7) 0.50388(9) 0.23017(7) 0.0324(3) Uani 1 1 d .
H6DA H 0.1638 0.4950 0.1916 0.049 Uiso 1 1 calc R
H6DB H 0.2307 0.4477 0.2513 0.049 Uiso 1 1 calc R
H6DC H 0.2491 0.5318 0.2090 0.049 Uiso 1 1 calc R
C7A C 0.44635(6) 0.71814(7) 0.35134(6) 0.01811(19) Uani 1 1 d .
H7AA H 0.4143 0.7705 0.3376 0.022 Uiso 1 1 calc R
H7AB H 0.4536 0.6925 0.3054 0.022 Uiso 1 1 calc R
C7B C 0.52564(6) 0.74660(7) 0.39996(6) 0.0223(2) Uani 1 1 d .
H7BA H 0.5627 0.6987 0.4031 0.027 Uiso 1 1 calc R
H7BB H 0.5216 0.7597 0.4504 0.027 Uiso 1 1 calc R
C7C C 0.55452(6) 0.82859(7) 0.36659(6) 0.0220(2) Uani 1 1 d .
H7CA H 0.6096 0.8365 0.3901 0.026 Uiso 1 1 calc R
H7CB H 0.5485 0.8189 0.3134 0.026 Uiso 1 1 calc R
C7D C 0.51133(7) 0.91292(8) 0.37688(8) 0.0309(3) Uani 1 1 d .
H7DA H 0.4575 0.9077 0.3499 0.046 Uiso 1 1 calc R
H7DB H 0.5342 0.9625 0.3579 0.046 Uiso 1 1 calc R
H7DC H 0.5151 0.9216 0.4293 0.046 Uiso 1 1 calc R
C8A C 0.44480(6) 0.56365(7) 0.40084(6) 0.0200(2) Uani 1 1 d .
H8AA H 0.4971 0.5742 0.4318 0.024 Uiso 1 1 calc R
H8AB H 0.4185 0.5260 0.4292 0.024 Uiso 1 1 calc R
C8B C 0.45065(6) 0.51400(7) 0.33068(6) 0.0227(2) Uani 1 1 d .
H8BA H 0.4844 0.5463 0.3062 0.027 Uiso 1 1 calc R
H8BB H 0.3994 0.5103 0.2959 0.027 Uiso 1 1 calc R
C8C C 0.48309(7) 0.42036(7) 0.35011(7) 0.0270(2) Uani 1 1 d .
H8CA H 0.4967 0.3955 0.3067 0.032 Uiso 1 1 calc R
H8CB H 0.5304 0.4241 0.3905 0.032 Uiso 1 1 calc R
C8D C 0.42616(7) 0.35820(8) 0.37386(7) 0.0298(2) Uani 1 1 d .
H8DA H 0.3784 0.3558 0.3350 0.045 Uiso 1 1 calc R
H8DB H 0.4158 0.3796 0.4194 0.045 Uiso 1 1 calc R
H8DC H 0.4484 0.3000 0.3822 0.045 Uiso 1 1 calc R

loop_
_atom_site_aniso_label
_atom_site_aniso_U_11
_atom_site_aniso_U_22
_atom_site_aniso_U_33
_atom_site_aniso_U_23
_atom_site_aniso_U_13
_atom_site_aniso_U_12
N1 0.0159(4) 0.0181(4) 0.0165(4) -0.0008(3) 0.0064(3) 0.0009(3)
N2 0.0204(4) 0.0251(4) 0.0181(4) -0.0003(3) 0.0097(3) 0.0004(3)
N3 0.0252(4) 0.0307(5) 0.0194(4) -0.0037(4) 0.0098(3) 0.0010(4)
N4 0.0241(4) 0.0277(5) 0.0204(4) -0.0045(4) 0.0071(3) 0.0013(4)
C5 0.0174(4) 0.0201(5) 0.0188(5) -0.0035(4) 0.0035(4) 0.0031(4)
C6 0.0231(5) 0.0216(5) 0.0242(5) -0.0046(4) 0.0052(4) -0.0033(4)
C7 0.0332(6) 0.0296(6) 0.0303(6) -0.0087(5) 0.0050(5) -0.0075(5)
C8 0.0349(6) 0.0214(5) 0.0296(6) -0.0008(4) 0.0058(5) -0.0021(4)
C9 0.0231(5) 0.0308(6) 0.0375(6) -0.0072(5) 0.0117(5) -0.0069(4)
B1 0.0157(5) 0.0175(5) 0.0185(5) 0.0008(4) 0.0057(4) 0.0014(4)
B2 0.0159(5) 0.0157(5) 0.0157(5) -0.0011(4) 0.0064(4) -0.0002(4)
B3 0.0160(5) 0.0185(5) 0.0161(5) -0.0008(4) 0.0064(4) -0.0001(4)
B4 0.0145(5) 0.0195(5) 0.0165(5) 0.0010(4) 0.0049(4) 0.0003(4)
B5 0.0164(5) 0.0174(5) 0.0171(5) 0.0017(4) 0.0056(4) -0.0005(4)
B6 0.0197(5) 0.0153(5) 0.0173(5) 0.0007(4) 0.0077(4) 0.0016(4)
B7 0.0194(5) 0.0177(5) 0.0182(5) -0.0015(4) 0.0078(4) -0.0011(4)
B8 0.0158(5) 0.0224(5) 0.0159(5) -0.0001(4) 0.0065(4) 0.0009(4)
B9 0.0155(5) 0.0212(5) 0.0163(5) 0.0008(4) 0.0066(4) 0.0022(4)
B10 0.0205(5) 0.0203(5) 0.0175(5) -0.0004(4) 0.0077(4) 0.0043(4)
N5 0.0134(4) 0.0168(4) 0.0171(4) -0.0019(3) 0.0050(3) 0.0018(3)
C1A 0.0159(4) 0.0153(4) 0.0206(5) -0.0013(4) 0.0067(4) 0.0028(3)
C1B 0.0196(5) 0.0190(5) 0.0226(5) -0.0004(4) 0.0096(4) 0.0017(4)
C1C 0.0200(5) 0.0187(5) 0.0230(5) 0.0002(4) 0.0078(4) 0.0023(4)
C1D 0.0326(6) 0.0196(5) 0.0337(6) 0.0011(4) 0.0160(5) 0.0006(4)
C2A 0.0162(4) 0.0186(4) 0.0170(4) 0.0001(4) 0.0053(3) 0.0019(3)
C2B 0.0166(4) 0.0226(5) 0.0209(5) 0.0012(4) 0.0078(4) 0.0036(4)
C2C 0.0209(5) 0.0203(5) 0.0227(5) 0.0010(4) 0.0080(4) -0.0006(4)
C2D 0.0258(5) 0.0247(6) 0.0447(7) 0.0123(5) 0.0136(5) 0.0038(4)
C3A 0.0132(4) 0.0191(5) 0.0215(5) -0.0031(4) 0.0066(4) 0.0024(3)
C3B 0.0154(4) 0.0212(5) 0.0216(5) -0.0028(4) 0.0045(4) 0.0015(4)
C3C 0.0149(5) 0.0228(5) 0.0314(6) -0.0029(4) 0.0057(4) 0.0012(4)
C3D 0.0237(5) 0.0324(6) 0.0388(6) -0.0011(5) 0.0133(5) -0.0037(4)
C4A 0.0150(4) 0.0193(5) 0.0162(4) -0.0024(4) 0.0033(3) 0.0007(3)
C4B 0.0175(4) 0.0184(5) 0.0206(5) -0.0019(4) 0.0051(4) 0.0008(4)
C4C 0.0239(5) 0.0201(5) 0.0210(5) -0.0033(4) 0.0058(4) 0.0005(4)
C4D 0.0389(6) 0.0214(5) 0.0278(6) -0.0051(4) 0.0095(5) -0.0041(4)
N6 0.0173(4) 0.0180(4) 0.0168(4) 0.0023(3) 0.0055(3) -0.0010(3)
C5A 0.0238(5) 0.0247(5) 0.0171(5) 0.0003(4) 0.0082(4) -0.0041(4)
C5B 0.0286(5) 0.0264(6) 0.0282(6) -0.0024(4) 0.0137(4) -0.0008(4)
C5C 0.0347(6) 0.0347(6) 0.0325(6) -0.0083(5) 0.0106(5) -0.0006(5)
C5D 0.0484(8) 0.0424(8) 0.0510(9) -0.0183(7) 0.0105(7) 0.0074(6)
C6A 0.0163(4) 0.0201(5) 0.0171(4) 0.0026(4) 0.0042(4) 0.0008(4)
C6B 0.0204(5) 0.0272(5) 0.0214(5) 0.0032(4) 0.0077(4) -0.0037(4)
C6C 0.0188(5) 0.0204(5) 0.0259(5) 0.0000(4) 0.0078(4) -0.0016(4)
C6D 0.0310(6) 0.0327(6) 0.0354(6) -0.0113(5) 0.0120(5) -0.0073(5)
C7A 0.0183(4) 0.0184(5) 0.0194(5) 0.0033(4) 0.0080(4) -0.0005(4)
C7B 0.0181(5) 0.0236(5) 0.0254(5) 0.0042(4) 0.0059(4) -0.0009(4)
C7C 0.0181(5) 0.0251(5) 0.0239(5) 0.0010(4) 0.0076(4) -0.0032(4)
C7D 0.0291(6) 0.0231(5) 0.0427(7) 0.0004(5) 0.0133(5) -0.0033(4)
C8A 0.0190(5) 0.0180(5) 0.0219(5) 0.0050(4) 0.0035(4) 0.0005(4)
C8B 0.0225(5) 0.0196(5) 0.0270(5) 0.0028(4) 0.0086(4) 0.0018(4)
C8C 0.0237(5) 0.0204(5) 0.0374(6) 0.0026(4) 0.0086(5) 0.0026(4)
C8D 0.0298(6) 0.0222(5) 0.0359(6) 0.0049(5) 0.0058(5) -0.0020(4)

loop_
_atom_type_symbol
_atom_type_description
_atom_type_scat_dispersion_real
_atom_type_scat_dispersion_imag
_atom_type_scat_source
C C 0.0181 0.0091 'International Tables Vol C Tables 4.2.6.8 and 6.1.1.4'
H H 0.0000 0.0000 'International Tables Vol C Tables 4.2.6.8 and 6.1.1.4'
B B 0.0090 0.0039 'International Tables Vol C Tables 4.2.6.8 and 6.1.1.4'
N N 0.0311 0.0180 'International Tables Vol C Tables 4.2.6.8 and 6.1.1.4'

loop_
_geom_angle_atom_site_label_1
_geom_angle_atom_site_label_2
_geom_angle_atom_site_label_3
_geom_angle
C5 N1 N2 106.70(8)
C5 N1 B2 137.29(9)
N2 N1 B2 115.39(8)
N3 N2 N1 107.86(8)
N2 N3 N4 110.24(8)
C5 N4 N3 106.33(9)
N4 C5 N1 108.85(9)
N4 C5 C6 121.55(9)
N1 C5 C6 129.59(9)
C5 C6 C9 111.54(9)
C5 C6 C7 108.23(9)
C9 C6 C7 108.14(9)
C5 C6 C8 109.79(9)
C9 C6 C8 109.90(10)
C7 C6 C8 109.19(9)
C6 C7 H7A 109.5
C6 C7 H7B 109.5
H7A C7 H7B 109.5
C6 C7 H7C 109.5
H7A C7 H7C 109.5
H7B C7 H7C 109.5
C6 C8 H8A 109.5
C6 C8 H8B 109.5
H8A C8 H8B 109.5
C6 C8 H8C 109.5
H8A C8 H8C 109.5
H8B C8 H8C 109.5
C6 C9 H9A 109.5
C6 C9 H9B 109.5
H9A C9 H9B 109.5
C6 C9 H9C 109.5
H9A C9 H9C 109.5
H9B C9 H9C 109.5
B4 B1 B3 65.41(7)
B4 B1 B2 98.76(8)
B3 B1 B2 64.86(7)
B4 B1 B5 65.57(6)
B3 B1 B5 99.35(8)
B2 B1 B5 64.50(6)
B4 B1 H1 130.2
B3 B1 H1 130.3
B2 B1 H1 131.0
B5 B1 H1 130.4
N1 B2 B1 116.75(8)
N1 B2 B9 122.91(8)
B1 B2 B9 113.80(8)
N1 B2 B6 117.56(8)
B1 B2 B6 112.96(8)
B9 B2 B6 60.49(6)
N1 B2 B5 134.63(8)
B1 B2 B5 57.86(6)
B9 B2 B5 60.74(6)
B6 B2 B5 103.03(7)
N1 B2 B3 125.89(8)
B1 B2 B3 57.55(6)
B9 B2 B3 102.70(7)
B6 B2 B3 59.86(6)
B5 B2 B3 90.95(7)
B1 B3 B7 112.47(8)
B1 B3 B6 112.98(8)
B7 B3 B6 60.72(6)
B1 B3 B2 57.60(6)
B7 B3 B2 101.92(7)
B6 B3 B2 59.83(6)
B1 B3 B4 56.98(6)
B7 B3 B4 59.82(6)
B6 B3 B4 102.19(7)
B2 B3 B4 89.48(7)
B1 B3 H3 118.0
B7 B3 H3 120.2
B6 B3 H3 119.9
B2 B3 H3 131.3
B4 B3 H3 131.4
B1 B4 B8 112.52(8)
B1 B4 B7 112.86(8)
B8 B4 B7 60.93(6)
B1 B4 B3 57.62(6)
B8 B4 B3 101.93(7)
B7 B4 B3 59.61(6)
B1 B4 B5 57.66(6)
B8 B4 B5 59.35(6)
B7 B4 B5 102.30(7)
B3 B4 B5 90.11(7)
B1 B4 H4 117.8
B8 B4 H4 120.3
B7 B4 H4 119.9
B3 B4 H4 131.1
B5 B4 H4 131.1
B1 B5 B8 112.08(8)
B1 B5 B2 57.64(6)
B8 B5 B2 101.57(7)
B1 B5 B9 112.41(8)
B8 B5 B9 60.37(6)
B2 B5 B9 59.43(6)
B1 B5 B4 56.77(6)
B8 B5 B4 59.77(6)
B2 B5 B4 89.47(7)
B9 B5 B4 101.70(7)
B1 B5 H5 118.2
B8 B5 H5 120.4
B2 B5 H5 131.3
B9 B5 H5 120.4
B4 B5 H5 131.5
B10 B6 B2 111.91(8)
B10 B6 B3 112.11(8)
B2 B6 B3 60.31(6)
B10 B6 B9 57.39(6)
B2 B6 B9 59.62(6)
B3 B6 B9 102.41(7)
B10 B6 B7 57.16(6)
B2 B6 B7 101.46(7)
B3 B6 B7 59.58(6)
B9 B6 B7 90.39(7)
B10 B6 H6 118.4
B2 B6 H6 120.7
B3 B6 H6 120.2
B9 B6 H6 130.6
B7 B6 H6 131.2
B10 B7 B3 112.48(8)
B10 B7 B4 112.25(8)
B3 B7 B4 60.56(6)
B10 B7 B6 57.43(6)
B3 B7 B6 59.70(6)
B4 B7 B6 102.00(7)
B10 B7 B8 57.09(6)
B3 B7 B8 101.61(7)
B4 B7 B8 59.53(6)
B6 B7 B8 89.56(7)
B10 B7 H7 118.1
B3 B7 H7 120.3
B4 B7 H7 120.3
B6 B7 H7 131.1
B8 B7 H7 131.5
B10 B8 B5 113.17(8)
B10 B8 B4 112.23(8)
B5 B8 B4 60.88(6)
B10 B8 B9 57.34(6)
B5 B8 B9 60.48(6)
B4 B8 B9 102.57(7)
B10 B8 B7 57.05(6)
B5 B8 B7 102.39(7)
B4 B8 B7 59.54(6)
B9 B8 B7 89.92(7)
B10 B8 H8 118.1
B5 B8 H8 119.5
B4 B8 H8 120.2
B9 B8 H8 130.8
B7 B8 H8 131.4
B10 B9 B2 112.31(8)
B10 B9 B6 57.57(6)
B2 B9 B6 59.89(6)
B10 B9 B8 57.27(6)
B2 B9 B8 100.98(7)
B6 B9 B8 90.14(7)
B10 B9 B5 111.87(8)
B2 B9 B5 59.83(6)
B6 B9 B5 101.95(7)
B8 B9 B5 59.14(6)
B10 B9 H9 118.2
B2 B9 H9 120.7
B6 B9 H9 130.6
B8 B9 H9 131.5
B5 B9 H9 120.8
B7 B10 B8 65.86(7)
B7 B10 B9 99.95(8)
B8 B10 B9 65.40(7)
B7 B10 B6 65.41(7)
B8 B10 B6 99.43(8)
B9 B10 B6 65.04(6)
B7 B10 H10 129.8
B8 B10 H10 130.1
B9 B10 H10 130.2
B6 B10 H10 130.5
C2A N5 C3A 108.51(7)
C2A N5 C4A 111.31(7)
C3A N5 C4A 108.46(7)
C2A N5 C1A 108.78(7)
C3A N5 C1A 111.22(7)
C4A N5 C1A 108.57(7)
C1B C1A N5 115.34(8)
C1B C1A H1AA 108.4
N5 C1A H1AA 108.4
C1B C1A H1AB 108.4
N5 C1A H1AB 108.4
H1AA C1A H1AB 107.5
C1A C1B C1C 109.80(8)
C1A C1B H1BA 109.7
C1C C1B H1BA 109.7
C1A C1B H1BB 109.7
C1C C1B H1BB 109.7
H1BA C1B H1BB 108.2
C1D C1C C1B 111.95(8)
C1D C1C H1CA 109.2
C1B C1C H1CA 109.2
C1D C1C H1CB 109.2
C1B C1C H1CB 109.2
H1CA C1C H1CB 107.9
C1C C1D H1DA 109.5
C1C C1D H1DB 109.5
H1DA C1D H1DB 109.5
C1C C1D H1DC 109.5
H1DA C1D H1DC 109.5
H1DB C1D H1DC 109.5
N5 C2A C2B 115.74(8)
N5 C2A H2AA 108.3
C2B C2A H2AA 108.3
N5 C2A H2AB 108.3
C2B C2A H2AB 108.3
H2AA C2A H2AB 107.4
C2A C2B C2C 109.99(8)
C2A C2B H2BA 109.7
C2C C2B H2BA 109.7
C2A C2B H2BB 109.7
C2C C2B H2BB 109.7
H2BA C2B H2BB 108.2
C2D C2C C2B 114.60(9)
C2D C2C H2CA 108.6
C2B C2C H2CA 108.6
C2D C2C H2CB 108.6
C2B C2C H2CB 108.6
H2CA C2C H2CB 107.6
C2C C2D H2DA 109.5
C2C C2D H2DB 109.5
H2DA C2D H2DB 109.5
C2C C2D H2DC 109.5
H2DA C2D H2DC 109.5
H2DB C2D H2DC 109.5
N5 C3A C3B 115.42(8)
N5 C3A H3AA 108.4
C3B C3A H3AA 108.4
N5 C3A H3AB 108.4
C3B C3A H3AB 108.4
H3AA C3A H3AB 107.5
C3A C3B C3C 109.68(8)
C3A C3B H3BA 109.7
C3C C3B H3BA 109.7
C3A C3B H3BB 109.7
C3C C3B H3BB 109.7
H3BA C3B H3BB 108.2
C3D C3C C3B 113.91(9)
C3D C3C H3CA 108.8
C3B C3C H3CA 108.8
C3D C3C H3CB 108.8
C3B C3C H3CB 108.8
H3CA C3C H3CB 107.7
C3C C3D H3DA 109.5
C3C C3D H3DB 109.5
H3DA C3D H3DB 109.5
C3C C3D H3DC 109.5
H3DA C3D H3DC 109.5
H3DB C3D H3DC 109.5
C4B C4A N5 116.01(8)
C4B C4A H4AA 108.3
N5 C4A H4AA 108.3
C4B C4A H4AB 108.3
N5 C4A H4AB 108.3
H4AA C4A H4AB 107.4
C4A C4B C4C 109.37(8)
C4A C4B H4BA 109.8
C4C C4B H4BA 109.8
C4A C4B H4BB 109.8
C4C C4B H4BB 109.8
H4BA C4B H4BB 108.2
C4D C4C C4B 111.90(9)
C4D C4C H4CA 109.2
C4B C4C H4CA 109.2
C4D C4C H4CB 109.2
C4B C4C H4CB 109.2
H4CA C4C H4CB 107.9
C4C C4D H4DA 109.5
C4C C4D H4DB 109.5
H4DA C4D H4DB 109.5
C4C C4D H4DC 109.5
H4DA C4D H4DC 109.5
H4DB C4D H4DC 109.5
C5A N6 C6A 110.20(8)
C5A N6 C7A 111.38(8)
C6A N6 C7A 106.33(7)
C5A N6 C8A 106.26(7)
C6A N6 C8A 111.90(8)
C7A N6 C8A 110.85(7)
N6 C5A C5B 116.53(9)
N6 C5A H5AA 108.2
C5B C5A H5AA 108.2
N6 C5A H5AB 108.2
C5B C5A H5AB 108.2
H5AA C5A H5AB 107.3
C5A C5B C5C 107.88(10)
C5A C5B H5BA 110.1
C5C C5B H5BA 110.1
C5A C5B H5BB 110.1
C5C C5B H5BB 110.1
H5BA C5B H5BB 108.4
C5D C5C C5B 112.72(11)
C5D C5C H5CA 109.0
C5B C5C H5CA 109.0
C5D C5C H5CB 109.0
C5B C5C H5CB 109.0
H5CA C5C H5CB 107.8
C5C C5D H5DA 109.5
C5C C5D H5DB 109.5
H5DA C5D H5DB 109.5
C5C C5D H5DC 109.5
H5DA C5D H5DC 109.5
H5DB C5D H5DC 109.5
N6 C6A C6B 115.69(8)
N6 C6A H6AA 108.4
C6B C6A H6AA 108.4
N6 C6A H6AB 108.4
C6B C6A H6AB 108.4
H6AA C6A H6AB 107.4
C6A C6B C6C 109.81(8)
C6A C6B H6BA 109.7
C6C C6B H6BA 109.7
C6A C6B H6BB 109.7
C6C C6B H6BB 109.7
H6BA C6B H6BB 108.2
C6D C6C C6B 113.20(9)
C6D C6C H6CA 108.9
C6B C6C H6CA 108.9
C6D C6C H6CB 108.9
C6B C6C H6CB 108.9
H6CA C6C H6CB 107.8
C6C C6D H6DA 109.5
C6C C6D H6DB 109.5
H6DA C6D H6DB 109.5
C6C C6D H6DC 109.5
H6DA C6D H6DC 109.5
H6DB C6D H6DC 109.5
N6 C7A C7B 115.77(8)
N6 C7A H7AA 108.3
C7B C7A H7AA 108.3
N6 C7A H7AB 108.3
C7B C7A H7AB 108.3
H7AA C7A H7AB 107.4
C7A C7B C7C 110.35(8)
C7A C7B H7BA 109.6
C7C C7B H7BA 109.6
C7A C7B H7BB 109.6
C7C C7B H7BB 109.6
H7BA C7B H7BB 108.1
C7D C7C C7B 113.28(9)
C7D C7C H7CA 108.9
C7B C7C H7CA 108.9
C7D C7C H7CB 108.9
C7B C7C H7CB 108.9
H7CA C7C H7CB 107.7
C7C C7D H7DA 109.5
C7C C7D H7DB 109.5
H7DA C7D H7DB 109.5
C7C C7D H7DC 109.5
H7DA C7D H7DC 109.5
H7DB C7D H7DC 109.5
C8B C8A N6 115.46(8)
C8B C8A H8AA 108.4
N6 C8A H8AA 108.4
C8B C8A H8AB 108.4
N6 C8A H8AB 108.4
H8AA C8A H8AB 107.5
C8A C8B C8C 111.12(9)
C8A C8B H8BA 109.4
C8C C8B H8BA 109.4
C8A C8B H8BB 109.4
C8C C8B H8BB 109.4
H8BA C8B H8BB 108.0
C8D C8C C8B 113.44(9)
C8D C8C H8CA 108.9
C8B C8C H8CA 108.9
C8D C8C H8CB 108.9
C8B C8C H8CB 108.9
H8CA C8C H8CB 107.7
C8C C8D H8DA 109.5
C8C C8D H8DB 109.5
H8DA C8D H8DB 109.5
C8C C8D H8DC 109.5
H8DA C8D H8DC 109.5
H8DB C8D H8DC 109.5

loop_
_geom_bond_atom_site_label_1
_geom_bond_atom_site_label_2
_geom_bond_distance
N1 C5 1.3548(13)
N1 N2 1.3592(12)
N1 B2 1.5517(13)
N2 N3 1.2979(13)
N3 N4 1.3537(14)
N4 C5 1.3295(14)
C5 C6 1.5164(15)
C6 C9 1.5320(15)
C6 C7 1.5355(15)
C6 C8 1.5368(16)
C7 H7A 0.9600
C7 H7B 0.9600
C7 H7C 0.9600
C8 H8A 0.9600
C8 H8B 0.9600
C8 H8C 0.9600
C9 H9A 0.9600
C9 H9B 0.9600
C9 H9C 0.9600
B1 B4 1.6916(15)
B1 B3 1.7038(15)
B1 B2 1.7047(15)
B1 B5 1.7087(15)
B1 H1 1.1000
B2 B9 1.8140(15)
B2 B6 1.8189(15)
B2 B5 1.8214(15)
B2 B3 1.8278(15)
B3 B7 1.8172(15)
B3 B6 1.8194(16)
B3 B4 1.8346(15)
B3 H3 1.1000
B4 B8 1.8210(15)
B4 B7 1.8211(16)
B4 B5 1.8413(15)
B4 H4 1.1000
B5 B8 1.8133(16)
B5 B9 1.8381(16)
B5 H5 1.1000
B6 B10 1.7035(15)
B6 B9 1.8299(15)
B6 B7 1.8379(16)
B6 H6 1.1000
B7 B10 1.6982(16)
B7 B8 1.8466(16)
B7 H7 1.1000
B8 B10 1.6988(16)
B8 B9 1.8361(16)
B8 H8 1.1000
B9 B10 1.7001(16)
B9 H9 1.1000
B10 H10 1.1000
N5 C2A 1.5147(12)
N5 C3A 1.5189(11)
N5 C4A 1.5241(12)
N5 C1A 1.5257(12)
C1A C1B 1.5228(13)
C1A H1AA 0.9700
C1A H1AB 0.9700
C1B C1C 1.5277(13)
C1B H1BA 0.9700
C1B H1BB 0.9700
C1C C1D 1.5215(14)
C1C H1CA 0.9700
C1C H1CB 0.9700
C1D H1DA 0.9600
C1D H1DB 0.9600
C1D H1DC 0.9600
C2A C2B 1.5237(13)
C2A H2AA 0.9700
C2A H2AB 0.9700
C2B C2C 1.5315(14)
C2B H2BA 0.9700
C2B H2BB 0.9700
C2C C2D 1.5224(15)
C2C H2CA 0.9700
C2C H2CB 0.9700
C2D H2DA 0.9600
C2D H2DB 0.9600
C2D H2DC 0.9600
C3A C3B 1.5239(13)
C3A H3AA 0.9700
C3A H3AB 0.9700
C3B C3C 1.5324(13)
C3B H3BA 0.9700
C3B H3BB 0.9700
C3C C3D 1.5213(16)
C3C H3CA 0.9700
C3C H3CB 0.9700
C3D H3DA 0.9600
C3D H3DB 0.9600
C3D H3DC 0.9600
C4A C4B 1.5230(13)
C4A H4AA 0.9700
C4A H4AB 0.9700
C4B C4C 1.5270(14)
C4B H4BA 0.9700
C4B H4BB 0.9700
C4C C4D 1.5228(15)
C4C H4CA 0.9700
C4C H4CB 0.9700
C4D H4DA 0.9600
C4D H4DB 0.9600
C4D H4DC 0.9600
N6 C5A 1.5131(12)
N6 C6A 1.5183(12)
N6 C7A 1.5225(12)
N6 C8A 1.5245(13)
C5A C5B 1.5165(15)
C5A H5AA 0.9700
C5A H5AB 0.9700
C5B C5C 1.5347(16)
C5B H5BA 0.9700
C5B H5BB 0.9700
C5C C5D 1.5167(18)
C5C H5CA 0.9700
C5C H5CB 0.9700
C5D H5DA 0.9600
C5D H5DB 0.9600
C5D H5DC 0.9600
C6A C6B 1.5224(13)
C6A H6AA 0.9700
C6A H6AB 0.9700
C6B C6C 1.5330(14)
C6B H6BA 0.9700
C6B H6BB 0.9700
C6C C6D 1.5142(15)
C6C H6CA 0.9700
C6C H6CB 0.9700
C6D H6DA 0.9600
C6D H6DB 0.9600
C6D H6DC 0.9600
C7A C7B 1.5232(14)
C7A H7AA 0.9700
C7A H7AB 0.9700
C7B C7C 1.5295(14)
C7B H7BA 0.9700
C7B H7BB 0.9700
C7C C7D 1.5243(16)
C7C H7CA 0.9700
C7C H7CB 0.9700
C7D H7DA 0.9600
C7D H7DB 0.9600
C7D H7DC 0.9600
C8A C8B 1.5213(15)
C8A H8AA 0.9700
C8A H8AB 0.9700
C8B C8C 1.5349(14)
C8B H8BA 0.9700
C8B H8BB 0.9700
C8C C8D 1.5249(16)
C8C H8CA 0.9700
C8C H8CB 0.9700
C8D H8DA 0.9600
C8D H8DB 0.9600
C8D H8DC 0.9600

loop_
_geom_torsion_atom_site_label_1
_geom_torsion_atom_site_label_2
_geom_torsion_atom_site_label_3
_geom_torsion_atom_site_label_4
_geom_torsion
C5 N1 N2 N3 0.11(11)
B2 N1 N2 N3 -172.47(8)
N1 N2 N3 N4 -0.27(11)
N2 N3 N4 C5 0.33(12)
N3 N4 C5 N1 -0.25(11)
N3 N4 C5 C6 178.70(9)
N2 N1 C5 N4 0.09(11)
B2 N1 C5 N4 170.19(10)
N2 N1 C5 C6 -178.75(10)
B2 N1 C5 C6 -8.65(18)
N4 C5 C6 C9 128.37(11)
N1 C5 C6 C9 -52.91(14)
N4 C5 C6 C7 9.53(14)
N1 C5 C6 C7 -171.76(10)
N4 C5 C6 C8 -109.57(11)
N1 C5 C6 C8 69.14(13)
C5 N1 B2 B1 -75.54(14)
N2 N1 B2 B1 93.95(10)
C5 N1 B2 B9 74.28(15)
N2 N1 B2 B9 -116.23(10)
C5 N1 B2 B6 145.37(11)
N2 N1 B2 B6 -45.14(11)
C5 N1 B2 B5 -5.39(19)
N2 N1 B2 B5 164.09(10)
C5 N1 B2 B3 -143.39(11)
N2 N1 B2 B3 26.10(13)
B4 B1 B2 N1 -174.72(8)
B3 B1 B2 N1 -117.23(9)
B5 B1 B2 N1 127.77(9)
B4 B1 B2 B9 32.75(10)
B3 B1 B2 B9 90.24(8)
B5 B1 B2 B9 -24.76(8)
B4 B1 B2 B6 -33.81(9)
B3 B1 B2 B6 23.69(7)
B5 B1 B2 B6 -91.32(8)
B4 B1 B2 B5 57.51(7)
B3 B1 B2 B5 115.00(7)
B4 B1 B2 B3 -57.49(7)
B5 B1 B2 B3 -115.00(7)
B4 B1 B3 B7 23.43(8)
B2 B1 B3 B7 -90.13(8)
B5 B1 B3 B7 -34.14(10)
B4 B1 B3 B6 89.88(8)
B2 B1 B3 B6 -23.68(7)
B5 B1 B3 B6 32.31(10)
B4 B1 B3 B2 113.56(7)
B5 B1 B3 B2 55.99(7)
B2 B1 B3 B4 -113.56(7)
B5 B1 B3 B4 -57.57(7)
N1 B2 B3 B1 101.43(10)
B9 B2 B3 B1 -110.30(8)
B6 B2 B3 B1 -154.68(8)
B5 B2 B3 B1 -50.13(6)
N1 B2 B3 B7 -149.39(9)
B1 B2 B3 B7 109.18(8)
B9 B2 B3 B7 -1.12(9)
B6 B2 B3 B7 -45.49(7)
B5 B2 B3 B7 59.06(8)
N1 B2 B3 B6 -103.90(10)
B1 B2 B3 B6 154.68(8)
B9 B2 B3 B6 44.37(7)
B5 B2 B3 B6 104.55(7)
N1 B2 B3 B4 151.65(9)
B1 B2 B3 B4 50.23(6)
B9 B2 B3 B4 -60.08(8)
B6 B2 B3 B4 -104.45(7)
B5 B2 B3 B4 0.10(7)
B3 B1 B4 B8 -90.12(8)
B2 B1 B4 B8 -33.03(10)
B5 B1 B4 B8 23.71(8)
B3 B1 B4 B7 -23.45(8)
B2 B1 B4 B7 33.65(9)
B5 B1 B4 B7 90.39(8)
B2 B1 B4 B3 57.09(7)
B5 B1 B4 B3 113.84(7)
B3 B1 B4 B5 -113.84(7)
B2 B1 B4 B5 -56.74(7)
B7 B3 B4 B1 -154.84(8)
B6 B3 B4 B1 -109.63(8)
B2 B3 B4 B1 -50.71(6)
B1 B3 B4 B8 109.24(8)
B7 B3 B4 B8 -45.61(7)
B6 B3 B4 B8 -0.40(9)
B2 B3 B4 B8 58.53(8)
B1 B3 B4 B7 154.84(8)
B6 B3 B4 B7 45.21(7)
B2 B3 B4 B7 104.14(7)
B1 B3 B4 B5 50.61(6)
B7 B3 B4 B5 -104.23(7)
B6 B3 B4 B5 -59.02(8)
B2 B3 B4 B5 -0.10(7)
B4 B1 B5 B8 -23.74(8)
B3 B1 B5 B8 33.71(10)
B2 B1 B5 B8 89.96(8)
B4 B1 B5 B2 -113.70(8)
B3 B1 B5 B2 -56.25(7)
B4 B1 B5 B9 -89.55(8)
B3 B1 B5 B9 -32.10(10)
B2 B1 B5 B9 24.15(8)
B3 B1 B5 B4 57.45(7)
B2 B1 B5 B4 113.70(8)
N1 B2 B5 B1 -97.27(12)
B9 B2 B5 B1 153.94(8)
B6 B2 B5 B1 109.12(8)
B3 B2 B5 B1 49.89(6)
N1 B2 B5 B8 153.80(10)
B1 B2 B5 B8 -108.93(8)
B9 B2 B5 B8 45.01(7)
B6 B2 B5 B8 0.18(9)
B3 B2 B5 B8 -59.04(7)
N1 B2 B5 B9 108.78(12)
B1 B2 B5 B9 -153.94(8)
B6 B2 B5 B9 -44.83(7)
B3 B2 B5 B9 -104.05(7)
N1 B2 B5 B4 -147.26(11)
B1 B2 B5 B4 -49.99(6)
B9 B2 B5 B4 103.95(7)
B6 B2 B5 B4 59.12(8)
B3 B2 B5 B4 -0.10(7)
B8 B4 B5 B1 -154.42(8)
B7 B4 B5 B1 -109.42(8)
B3 B4 B5 B1 -50.57(6)
B1 B4 B5 B8 154.42(8)
B7 B4 B5 B8 44.99(7)
B3 B4 B5 B8 103.84(7)
B1 B4 B5 B2 50.67(6)
B8 B4 B5 B2 -103.74(7)
B7 B4 B5 B2 -58.75(7)
B3 B4 B5 B2 0.10(7)
B1 B4 B5 B9 109.25(8)
B8 B4 B5 B9 -45.17(7)
B7 B4 B5 B9 -0.17(8)
B3 B4 B5 B9 58.68(7)
N1 B2 B6 B10 -138.75(8)
B1 B2 B6 B10 80.67(10)
B9 B2 B6 B10 -24.62(8)
B5 B2 B6 B10 20.35(10)
B3 B2 B6 B10 103.75(9)
N1 B2 B6 B3 117.50(9)
B1 B2 B6 B3 -23.08(7)
B9 B2 B6 B3 -128.38(7)
B5 B2 B6 B3 -83.41(7)
N1 B2 B6 B9 -114.13(9)
B1 B2 B6 B9 105.30(8)
B5 B2 B6 B9 44.97(7)
B3 B2 B6 B9 128.38(7)
N1 B2 B6 B7 162.24(8)
B1 B2 B6 B7 21.67(10)
B9 B2 B6 B7 -83.63(7)
B5 B2 B6 B7 -38.66(8)
B3 B2 B6 B7 44.74(6)
B1 B3 B6 B10 -80.32(10)
B7 B3 B6 B10 23.45(8)
B2 B3 B6 B10 -103.41(9)
B4 B3 B6 B10 -21.25(10)
B1 B3 B6 B2 23.10(7)
B7 B3 B6 B2 126.87(7)
B4 B3 B6 B2 82.16(7)
B1 B3 B6 B9 -20.73(10)
B7 B3 B6 B9 83.04(7)
B2 B3 B6 B9 -43.83(6)
B4 B3 B6 B9 38.34(8)
B1 B3 B6 B7 -103.77(9)
B2 B3 B6 B7 -126.87(7)
B4 B3 B6 B7 -44.70(7)
B1 B3 B7 B10 81.03(10)
B6 B3 B7 B10 -23.60(8)
B2 B3 B7 B10 21.39(10)
B4 B3 B7 B10 103.72(9)
B1 B3 B7 B4 -22.69(8)
B6 B3 B7 B4 -127.31(7)
B2 B3 B7 B4 -82.33(7)
B1 B3 B7 B6 104.63(9)
B2 B3 B7 B6 44.98(7)
B4 B3 B7 B6 127.31(7)
B1 B3 B7 B8 22.05(10)
B6 B3 B7 B8 -82.58(7)
B2 B3 B7 B8 -37.59(8)
B4 B3 B7 B8 44.73(7)
B1 B4 B7 B10 -81.16(10)
B8 B4 B7 B10 22.80(8)
B3 B4 B7 B10 -104.09(9)
B5 B4 B7 B10 -21.31(10)
B1 B4 B7 B3 22.93(7)
B8 B4 B7 B3 126.88(8)
B5 B4 B7 B3 82.78(7)
B1 B4 B7 B6 -21.66(10)
B8 B4 B7 B6 82.29(7)
B3 B4 B7 B6 -44.59(7)
B5 B4 B7 B6 38.19(8)
B1 B4 B7 B8 -103.95(9)
B3 B4 B7 B8 -126.88(8)
B5 B4 B7 B8 -44.10(7)
B2 B6 B7 B10 108.80(8)
B3 B6 B7 B10 153.97(8)
B9 B6 B7 B10 49.77(7)
B10 B6 B7 B3 -153.97(8)
B2 B6 B7 B3 -45.17(7)
B9 B6 B7 B3 -104.20(7)
B10 B6 B7 B4 -108.88(8)
B2 B6 B7 B4 -0.09(8)
B3 B6 B7 B4 45.08(7)
B9 B6 B7 B4 -59.11(7)
B10 B6 B7 B8 -50.22(7)
B2 B6 B7 B8 58.58(7)
B3 B6 B7 B8 103.75(7)
B9 B6 B7 B8 -0.45(7)
B1 B5 B8 B10 -80.51(10)
B2 B5 B8 B10 -20.94(10)
B9 B5 B8 B10 23.53(8)
B4 B5 B8 B10 -103.45(9)
B1 B5 B8 B4 22.94(7)
B2 B5 B8 B4 82.51(7)
B9 B5 B8 B4 126.98(7)
B1 B5 B8 B9 -104.04(8)
B2 B5 B8 B9 -44.47(6)
B4 B5 B8 B9 -126.98(7)
B1 B5 B8 B7 -21.29(10)
B2 B5 B8 B7 38.29(8)
B9 B5 B8 B7 82.75(7)
B4 B5 B8 B7 -44.23(7)
B1 B4 B8 B10 81.74(10)
B7 B4 B8 B10 -22.78(8)
B3 B4 B8 B10 22.07(10)
B5 B4 B8 B10 105.00(9)
B1 B4 B8 B5 -23.26(8)
B7 B4 B8 B5 -127.78(7)
B3 B4 B8 B5 -82.93(7)
B1 B4 B8 B9 22.15(10)
B7 B4 B8 B9 -82.37(7)
B3 B4 B8 B9 -37.52(9)
B5 B4 B8 B9 45.42(7)
B1 B4 B8 B7 104.52(9)
B3 B4 B8 B7 44.85(7)
B5 B4 B8 B7 127.78(7)
B3 B7 B8 B10 109.38(8)
B4 B7 B8 B10 154.71(8)
B6 B7 B8 B10 50.49(7)
B10 B7 B8 B5 -109.73(8)
B3 B7 B8 B5 -0.34(9)
B4 B7 B8 B5 44.99(7)
B6 B7 B8 B5 -59.24(8)
B10 B7 B8 B4 -154.71(8)
B3 B7 B8 B4 -45.33(7)
B6 B7 B8 B4 -104.22(7)
B10 B7 B8 B9 -50.04(7)
B3 B7 B8 B9 59.34(8)
B4 B7 B8 B9 104.67(7)
B6 B7 B8 B9 0.45(7)
N1 B2 B9 B10 130.24(9)
B1 B2 B9 B10 -79.15(10)
B6 B2 B9 B10 24.75(8)
B5 B2 B9 B10 -103.14(9)
B3 B2 B9 B10 -19.27(10)
N1 B2 B9 B6 105.48(10)
B1 B2 B9 B6 -103.90(9)
B5 B2 B9 B6 -127.89(8)
B3 B2 B9 B6 -44.02(7)
N1 B2 B9 B8 -170.81(8)
B1 B2 B9 B8 -20.20(10)
B6 B2 B9 B8 83.70(7)
B5 B2 B9 B8 -44.19(7)
B3 B2 B9 B8 39.68(8)
N1 B2 B9 B5 -126.63(10)
B1 B2 B9 B5 23.99(8)
B6 B2 B9 B5 127.89(8)
B3 B2 B9 B5 83.87(7)
B2 B6 B9 B10 -152.68(8)
B3 B6 B9 B10 -108.47(8)
B7 B6 B9 B10 -49.60(7)
B10 B6 B9 B2 152.68(8)
B3 B6 B9 B2 44.21(7)
B7 B6 B9 B2 103.09(7)
B10 B6 B9 B8 50.05(7)
B2 B6 B9 B8 -102.64(7)
B3 B6 B9 B8 -58.42(8)
B7 B6 B9 B8 0.45(7)
B10 B6 B9 B5 108.46(8)
B2 B6 B9 B5 -44.22(7)
B3 B6 B9 B5 -0.01(9)
B7 B6 B9 B5 58.87(7)
B5 B8 B9 B10 154.16(8)
B4 B8 B9 B10 108.51(8)
B7 B8 B9 B10 49.83(7)
B10 B8 B9 B2 -109.58(8)
B5 B8 B9 B2 44.58(7)
B4 B8 B9 B2 -1.06(9)
B7 B8 B9 B2 -59.75(8)
B10 B8 B9 B6 -50.28(6)
B5 B8 B9 B6 103.88(7)
B4 B8 B9 B6 58.24(8)
B7 B8 B9 B6 -0.45(7)
B10 B8 B9 B5 -154.16(8)
B4 B8 B9 B5 -45.64(7)
B7 B8 B9 B5 -104.33(7)
B1 B5 B9 B10 80.21(10)
B8 B5 B9 B10 -23.28(7)
B2 B5 B9 B10 103.88(8)
B4 B5 B9 B10 21.54(9)
B1 B5 B9 B2 -23.67(8)
B8 B5 B9 B2 -127.15(7)
B4 B5 B9 B2 -82.33(7)
B1 B5 B9 B6 20.59(10)
B8 B5 B9 B6 -82.90(7)
B2 B5 B9 B6 44.25(7)
B4 B5 B9 B6 -38.08(8)
B1 B5 B9 B8 103.49(9)
B2 B5 B9 B8 127.15(7)
B4 B5 B9 B8 44.82(6)
B3 B7 B10 B8 -89.52(8)
B4 B7 B10 B8 -23.44(8)
B6 B7 B10 B8 -113.74(8)
B3 B7 B10 B9 -32.33(10)
B4 B7 B10 B9 33.75(10)
B6 B7 B10 B9 -56.54(7)
B8 B7 B10 B9 57.19(7)
B3 B7 B10 B6 24.21(8)
B4 B7 B10 B6 90.30(8)
B8 B7 B10 B6 113.74(8)
B5 B8 B10 B7 90.05(8)
B4 B8 B10 B7 23.44(8)
B9 B8 B10 B7 114.42(7)
B5 B8 B10 B9 -24.37(8)
B4 B8 B10 B9 -90.98(8)
B7 B8 B10 B9 -114.42(7)
B5 B8 B10 B6 32.51(10)
B4 B8 B10 B6 -34.11(10)
B9 B8 B10 B6 56.88(7)
B7 B8 B10 B6 -57.54(7)
B2 B9 B10 B7 31.38(10)
B6 B9 B10 B7 56.80(7)
B8 B9 B10 B7 -57.52(7)
B5 B9 B10 B7 -33.74(9)
B2 B9 B10 B8 88.90(8)
B6 B9 B10 B8 114.32(7)
B5 B9 B10 B8 23.78(7)
B2 B9 B10 B6 -25.41(8)
B8 B9 B10 B6 -114.32(7)
B5 B9 B10 B6 -90.54(8)
B2 B6 B10 B7 -89.73(8)
B3 B6 B10 B7 -24.11(8)
B9 B6 B10 B7 -114.99(8)
B2 B6 B10 B8 -31.87(10)
B3 B6 B10 B8 33.75(10)
B9 B6 B10 B8 -57.13(7)
B7 B6 B10 B8 57.87(7)
B2 B6 B10 B9 25.26(8)
B3 B6 B10 B9 90.88(8)
B7 B6 B10 B9 114.99(8)
C2A N5 C1A C1B -167.01(8)
C3A N5 C1A C1B -47.55(11)
C4A N5 C1A C1B 71.71(10)
N5 C1A C1B C1C -172.56(8)
C1A C1B C1C C1D -169.83(9)
C3A N5 C2A C2B 174.19(8)
C4A N5 C2A C2B 54.92(10)
C1A N5 C2A C2B -64.67(10)
N5 C2A C2B C2C 179.70(8)
C2A C2B C2C C2D 58.29(12)
C2A N5 C3A C3B 59.83(10)
C4A N5 C3A C3B -179.12(8)
C1A N5 C3A C3B -59.79(11)
N5 C3A C3B C3C 173.08(8)
C3A C3B C3C C3D -74.19(11)
C2A N5 C4A C4B 50.18(10)
C3A N5 C4A C4B -69.13(10)
C1A N5 C4A C4B 169.90(8)
N5 C4A C4B C4C 172.34(8)
C4A C4B C4C C4D 178.29(9)
C6A N6 C5A C5B -61.86(11)
C7A N6 C5A C5B 55.90(11)
C8A N6 C5A C5B 176.72(8)
N6 C5A C5B C5C -162.94(9)
C5A C5B C5C C5D -169.29(11)
C5A N6 C6A C6B -60.29(11)
C7A N6 C6A C6B 178.88(8)
C8A N6 C6A C6B 57.71(11)
N6 C6A C6B C6C -169.40(8)
C6A C6B C6C C6D 74.84(12)
C5A N6 C7A C7B 52.79(11)
C6A N6 C7A C7B 172.86(8)
C8A N6 C7A C7B -65.30(11)
N6 C7A C7B C7C -165.85(8)
C7A C7B C7C C7D 73.33(12)
C5A N6 C8A C8B 173.50(8)
C6A N6 C8A C8B 53.17(11)
C7A N6 C8A C8B -65.34(11)
N6 C8A C8B C8C -171.14(8)
C8A C8B C8C C8D 70.95(12)
